data_7709403
loop_
_publ_author_name
'Chlupat\'y, Tom\'a\<s'
'Brichov\'a, Krist\'yna'
'Samsonov, Maksim A.'
'R\%u\<zi\<ckov\'a, Zde\<nka'
'R\%u\<zi\<cka, Ale\<s'

_publ_section_title
;
 Reversible addition of tin(II) amides to nitriles.
;
_journal_issue 5
_journal_name_full 'Dalton transactions (Cambridge, England : 2003)'
_journal_page_first 1879
_journal_page_last 1887
_journal_paper_doi 10.1039/d1dt04060j
_journal_volume 51
_journal_year 2022
_chemical_formula_moiety 'C32 H76 N6 Si8 Sn2'
_chemical_formula_sum 'C32 H76 N6 Si8 Sn2'
_chemical_formula_weight 1007.08
_space_group_crystal_system monoclinic
_space_group_IT_number 15
_space_group_name_Hall '-C 2yc'
_space_group_name_H-M_alt 'C 1 2/c 1'
_atom_sites_solution_hydrogens mixed
_audit_creation_method SHELXL-2013
_audit_update_record
;
2021-11-01 deposited with the CCDC.	2021-12-28 downloaded from the CCDC.
;
_cell_angle_alpha 90
_cell_angle_beta 101.591(5)
_cell_angle_gamma 90
_cell_formula_units_Z 4
_cell_length_a 15.7127(5)
_cell_length_b 13.8541(3)
_cell_length_c 24.4276(4)
_cell_measurement_reflns_used 27872
_cell_measurement_temperature 150(2)
_cell_measurement_theta_max 27.5
_cell_measurement_theta_min 1
_cell_volume 5209.1(2)
_computing_cell_refinement 'COLLECT and DENZO'
_computing_data_collection 'COLLECT (Hooft, 1998) and DENZO (Otwinowski & Minor, 1997)'
_computing_data_reduction 'COLLECT and DENZO'
_computing_molecular_graphics 'PLATON (Spek, 2003)'
_computing_publication_material 'SHELXL-97 (Sheldrick, 2008)'
_computing_structure_refinement 'SHELXL-97 (Sheldrick, 1997)'
_computing_structure_solution 'SIR92 (Altomare et al., 1994)'
_diffrn_ambient_temperature 150(2)
_diffrn_detector_area_resol_mean 9.091
_diffrn_measured_fraction_theta_full 0.997
_diffrn_measured_fraction_theta_max 0.996
_diffrn_measurement_device_type 'Bruker Nonius KappaCCD area detector'
_diffrn_measurement_method '\f and \w scans to fill the Ewald sphere'
_diffrn_radiation_monochromator graphite
_diffrn_radiation_source 'fine-focus sealed tube'
_diffrn_radiation_type MoK\a
_diffrn_radiation_wavelength 0.71073
_diffrn_reflns_av_R_equivalents 0.0559
_diffrn_reflns_av_unetI/netI 0.0341
_diffrn_reflns_Laue_measured_fraction_full 0.997
_diffrn_reflns_Laue_measured_fraction_max 0.996
_diffrn_reflns_limit_h_max 20
_diffrn_reflns_limit_h_min -20
_diffrn_reflns_limit_k_max 15
_diffrn_reflns_limit_k_min -18
_diffrn_reflns_limit_l_max 31
_diffrn_reflns_limit_l_min -31
_diffrn_reflns_number 27817
_diffrn_reflns_point_group_measured_fraction_full 0.997
_diffrn_reflns_point_group_measured_fraction_max 0.996
_diffrn_reflns_theta_full 25.242
_diffrn_reflns_theta_max 27.500
_diffrn_reflns_theta_min 1.978
_diffrn_standards_number 0
_exptl_absorpt_coefficient_mu 1.170
_exptl_absorpt_correction_T_max 0.824
_exptl_absorpt_correction_T_min 0.629
_exptl_absorpt_correction_type integration
_exptl_absorpt_process_details
;
Gaussian integration (Coppens, 1970)
;
_exptl_crystal_colour colourless
_exptl_crystal_density_diffrn 1.284
_exptl_crystal_description block
_exptl_crystal_F_000 2088
_exptl_crystal_size_max 0.590
_exptl_crystal_size_mid 0.278
_exptl_crystal_size_min 0.220
_refine_diff_density_max 0.501
_refine_diff_density_min -0.659
_refine_diff_density_rms 0.084
_refine_ls_extinction_method none
_refine_ls_goodness_of_fit_ref 1.044
_refine_ls_hydrogen_treatment constr
_refine_ls_matrix_type full
_refine_ls_number_parameters 227
_refine_ls_number_reflns 5967
_refine_ls_number_restraints 237
_refine_ls_restrained_S_all 1.068
_refine_ls_R_factor_all 0.0490
_refine_ls_R_factor_gt 0.0342
_refine_ls_shift/su_max 0.001
_refine_ls_shift/su_mean 0.000
_refine_ls_structure_factor_coef Fsqd
_refine_ls_weighting_details 'w=1/[\s^2^(Fo^2^)+(0.0308P)^2^+15.9517P] where P=(Fo^2^+2Fc^2^)/3'
_refine_ls_weighting_scheme calc
_refine_ls_wR_factor_gt 0.0735
_refine_ls_wR_factor_ref 0.0830
_reflns_Friedel_coverage 0.000
_reflns_number_gt 4989
_reflns_number_total 5967
_reflns_threshold_expression 'I > 2\s(I)'
_cod_data_source_file d1dt04060j3.cif
_cod_data_source_block 5
_cod_original_cell_volume 5208.9(4)
_cod_original_sg_symbol_H-M 'C 2/c'
_cod_database_code 7709403
_shelx_space_group_comment
;
The symmetry employed for this shelxl refinement is uniquely defined
by the following loop, which should always be used as a source of
symmetry information in preference to the above space-group names.
They are only intended as comments.
;
_shelxl_version_number 2013-4

loop_
_space_group_symop_operation_xyz
'x, y, z'
'-x, y, -z+1/2'
'x+1/2, y+1/2, z'
'-x+1/2, y+1/2, -z+1/2'
'-x, -y, -z'
'x, -y, z-1/2'
'-x+1/2, -y+1/2, -z'
'x+1/2, -y+1/2, z-1/2'

loop_
_atom_site_label
_atom_site_type_symbol
_atom_site_fract_x
_atom_site_fract_y
_atom_site_fract_z
_atom_site_U_iso_or_equiv
_atom_site_adp_type
_atom_site_occupancy
_atom_site_site_symmetry_order
_atom_site_calc_flag
_atom_site_refinement_flags_posn
_atom_site_refinement_flags_adp
_atom_site_refinement_flags_occupancy
_atom_site_disorder_assembly
_atom_site_disorder_group
Sn1 Sn 0.22596(2) 0.35257(2) 0.08091(2) 0.02805(7) Uani 1 1 d . U . . .
Si1 Si 0.45571(6) 0.29755(7) 0.12212(4) 0.03325(19) Uani 1 1 d . U . . .
Si2 Si 0.23534(6) 0.53739(6) -0.02552(4) 0.03433(19) Uani 1 1 d . U . . .
Si3 Si 0.11733(6) 0.37892(6) 0.17803(4) 0.03260(19) Uani 1 1 d . U . . .
Si4 Si 0.25571(6) 0.52982(6) 0.18047(4) 0.0366(2) Uani 1 1 d D U . . .
C1 C 0.35908(18) 0.4348(2) 0.05035(11) 0.0249(5) Uani 1 1 d . U . . .
C2 C 0.43316(17) 0.4675(2) 0.02498(11) 0.0236(5) Uani 1 1 d . U . . .
N3 N 0.20171(18) 0.42708(19) 0.15124(11) 0.0374(6) Uani 1 1 d . U . . .
N2 N 0.27964(15) 0.46727(17) 0.03252(10) 0.0286(5) Uani 1 1 d . U . . .
C3 C 0.48360(19) 0.5453(2) 0.04734(12) 0.0281(6) Uani 1 1 d . U . . .
H3 H 0.4730 0.5755 0.0793 0.034 Uiso 1 1 d R U . . .
C4 C 0.44948(19) 0.4225(2) -0.02257(12) 0.0281(6) Uani 1 1 d . U . . .
H4 H 0.4156 0.3703 -0.0379 0.034 Uiso 1 1 d R U . . .
N1 N 0.36932(16) 0.37117(18) 0.09157(10) 0.0293(5) Uani 1 1 d . U . . .
C9 C 0.1238(2) 0.5679(3) -0.01615(16) 0.0513(9) Uani 1 1 d . U . . .
H9A H 0.0912 0.5095 -0.0155 0.062 Uiso 1 1 d R U . . .
H9B H 0.0957 0.6076 -0.0467 0.062 Uiso 1 1 d R U . . .
H9C H 0.1267 0.6021 0.0184 0.062 Uiso 1 1 d R U . . .
C16 C 0.2699(7) 0.6224(7) 0.1255(3) 0.0543(17) Uani 0.401(4) 1 d D U P A 1
H16A H 0.2142 0.6375 0.1028 0.082 Uiso 0.401(4) 1 calc R U P A 1
H16B H 0.3071 0.5965 0.1024 0.082 Uiso 0.401(4) 1 calc R U P A 1
H16C H 0.2954 0.6800 0.1436 0.082 Uiso 0.401(4) 1 calc R U P A 1
C14 C 0.3548(5) 0.4996(6) 0.2241(3) 0.0496(12) Uani 0.401(4) 1 d D U P A 1
H14A H 0.3449 0.4528 0.2511 0.074 Uiso 0.401(4) 1 calc R U P A 1
H14B H 0.3805 0.5565 0.2430 0.074 Uiso 0.401(4) 1 calc R U P A 1
H14C H 0.3933 0.4730 0.2021 0.074 Uiso 0.401(4) 1 calc R U P A 1
C5 C 0.4158(2) 0.2345(3) 0.17910(14) 0.0436(8) Uani 1 1 d . U . . .
H5A H 0.4069 0.2805 0.2068 0.052 Uiso 1 1 d R U . . .
H5B H 0.4581 0.1877 0.1959 0.052 Uiso 1 1 d R U . . .
H5C H 0.3620 0.2025 0.1641 0.052 Uiso 1 1 d R U . . .
C11 C 0.0695(3) 0.2698(3) 0.13894(19) 0.0611(11) Uani 1 1 d . U . . .
H11A H 0.0489 0.2859 0.1003 0.073 Uiso 1 1 d R U . . .
H11B H 0.0220 0.2467 0.1546 0.073 Uiso 1 1 d R U . . .
H11C H 0.1132 0.2206 0.1419 0.073 Uiso 1 1 d R U . . .
C6 C 0.4791(2) 0.2091(3) 0.07004(15) 0.0457(8) Uani 1 1 d . U . . .
H6A H 0.4256 0.1812 0.0505 0.055 Uiso 1 1 d R U . . .
H6B H 0.5161 0.1590 0.0888 0.055 Uiso 1 1 d R U . . .
H6C H 0.5075 0.2412 0.0439 0.055 Uiso 1 1 d R U . . .
C8 C 0.2278(3) 0.4668(3) -0.09082(15) 0.0516(9) Uani 1 1 d . U . . .
H8A H 0.2850 0.4577 -0.0983 0.062 Uiso 1 1 d R U . . .
H8B H 0.1925 0.5009 -0.1214 0.062 Uiso 1 1 d R U . . .
H8C H 0.2021 0.4050 -0.0866 0.062 Uiso 1 1 d R U . . .
C12 C 0.1535(3) 0.3376(3) 0.25170(16) 0.0549(10) Uani 1 1 d . U . . .
H12A H 0.2040 0.2974 0.2548 0.066 Uiso 1 1 d R U . . .
H12B H 0.1075 0.3015 0.2626 0.066 Uiso 1 1 d R U . . .
H12C H 0.1672 0.3927 0.2757 0.066 Uiso 1 1 d R U . . .
C13 C 0.0259(3) 0.4651(3) 0.17450(18) 0.0622(12) Uani 1 1 d . U . . .
H13A H 0.0390 0.5093 0.2053 0.075 Uiso 1 1 d R U . . .
H13B H -0.0264 0.4305 0.1763 0.075 Uiso 1 1 d R U . . .
H13C H 0.0180 0.5004 0.1400 0.075 Uiso 1 1 d R U . . .
C10 C 0.3003(3) 0.6479(3) -0.03017(19) 0.0575(10) Uani 1 1 d . U . . .
H10A H 0.3124 0.6801 0.0054 0.069 Uiso 1 1 d R U . . .
H10B H 0.2685 0.6905 -0.0579 0.069 Uiso 1 1 d R U . . .
H10C H 0.3540 0.6300 -0.0405 0.069 Uiso 1 1 d R U . . .
C7 C 0.5554(2) 0.3670(3) 0.15183(17) 0.0520(9) Uani 1 1 d . U . . .
H7A H 0.5773 0.3971 0.1221 0.062 Uiso 1 1 d R U . . .
H7B H 0.5987 0.3243 0.1721 0.062 Uiso 1 1 d R U . . .
H7C H 0.5417 0.4157 0.1766 0.062 Uiso 1 1 d R U . . .
C14A C 0.3818(3) 0.5196(5) 0.1914(3) 0.0496(12) Uani 0.599(4) 1 d D U P A 2
H14D H 0.4011 0.4637 0.2137 0.074 Uiso 0.599(4) 1 calc R U P A 2
H14E H 0.4080 0.5764 0.2101 0.074 Uiso 0.599(4) 1 calc R U P A 2
H14F H 0.3982 0.5137 0.1557 0.074 Uiso 0.599(4) 1 calc R U P A 2
C15A C 0.2448(4) 0.5548(5) 0.2555(2) 0.0539(13) Uani 0.599(4) 1 d D U P A 2
H15A H 0.2601 0.4979 0.2777 0.081 Uiso 0.599(4) 1 calc R U P A 2
H15B H 0.1859 0.5724 0.2560 0.081 Uiso 0.599(4) 1 calc R U P A 2
H15C H 0.2829 0.6067 0.2705 0.081 Uiso 0.599(4) 1 calc R U P A 2
C16A C 0.2265(5) 0.6368(4) 0.1386(3) 0.0543(17) Uani 0.599(4) 1 d D U P A 2
H16D H 0.2323 0.6244 0.1008 0.082 Uiso 0.599(4) 1 calc R U P A 2
H16E H 0.2642 0.6890 0.1537 0.082 Uiso 0.599(4) 1 calc R U P A 2
H16F H 0.1674 0.6540 0.1390 0.082 Uiso 0.599(4) 1 calc R U P A 2
C15 C 0.1817(5) 0.5968(7) 0.2215(4) 0.0539(13) Uani 0.401(4) 1 d D U P A 1
H15D H 0.1276 0.6120 0.1970 0.081 Uiso 0.401(4) 1 calc R U P A 1
H15E H 0.2096 0.6554 0.2367 0.081 Uiso 0.401(4) 1 calc R U P A 1
H15F H 0.1710 0.5566 0.2514 0.081 Uiso 0.401(4) 1 calc R U P A 1

loop_
_atom_site_aniso_label
_atom_site_aniso_U_11
_atom_site_aniso_U_22
_atom_site_aniso_U_33
_atom_site_aniso_U_23
_atom_site_aniso_U_13
_atom_site_aniso_U_12
Sn1 0.02976(11) 0.02752(11) 0.03055(11) -0.00583(8) 0.01484(8) -0.00717(8)
Si1 0.0329(4) 0.0374(5) 0.0289(4) 0.0060(3) 0.0049(3) -0.0022(4)
Si2 0.0348(4) 0.0304(4) 0.0388(5) 0.0044(4) 0.0097(4) 0.0057(4)
Si3 0.0405(5) 0.0283(4) 0.0352(4) 0.0045(3) 0.0225(4) 0.0026(4)
Si4 0.0537(5) 0.0280(4) 0.0329(4) -0.0069(3) 0.0201(4) -0.0059(4)
C1 0.0292(13) 0.0252(13) 0.0222(12) -0.0057(10) 0.0095(10) -0.0062(11)
C2 0.0255(13) 0.0246(13) 0.0221(12) 0.0022(10) 0.0081(10) -0.0011(11)
N3 0.0494(15) 0.0308(13) 0.0402(14) -0.0086(11) 0.0287(12) -0.0084(12)
N2 0.0269(11) 0.0264(12) 0.0361(13) 0.0031(10) 0.0146(10) -0.0004(10)
C3 0.0333(14) 0.0284(14) 0.0255(13) -0.0054(11) 0.0130(11) -0.0073(12)
C4 0.0306(14) 0.0276(14) 0.0275(14) -0.0074(11) 0.0089(11) -0.0078(12)
N1 0.0298(12) 0.0345(13) 0.0244(11) 0.0033(10) 0.0079(9) -0.0074(10)
C9 0.0388(18) 0.059(2) 0.054(2) -0.0038(18) 0.0045(16) 0.0160(17)
C16 0.076(5) 0.028(2) 0.051(3) -0.004(2) -0.006(3) -0.006(3)
C14 0.049(3) 0.048(3) 0.049(3) -0.013(3) 0.002(2) -0.006(2)
C5 0.056(2) 0.0436(19) 0.0314(16) 0.0088(14) 0.0085(15) 0.0000(16)
C11 0.063(2) 0.060(2) 0.073(3) -0.013(2) 0.041(2) -0.027(2)
C6 0.047(2) 0.049(2) 0.0430(19) 0.0060(16) 0.0126(16) 0.0045(16)
C8 0.055(2) 0.059(2) 0.0431(19) 0.0003(17) 0.0136(17) 0.0087(19)
C12 0.076(3) 0.050(2) 0.046(2) 0.0160(17) 0.0284(19) 0.018(2)
C13 0.065(3) 0.073(3) 0.057(2) 0.015(2) 0.032(2) 0.029(2)
C10 0.063(2) 0.0365(19) 0.072(3) 0.0218(19) 0.012(2) 0.0058(18)
C7 0.0372(18) 0.059(2) 0.054(2) 0.0066(18) -0.0043(16) -0.0027(17)
C14A 0.049(3) 0.048(3) 0.049(3) -0.013(3) 0.002(2) -0.006(2)
C15A 0.064(3) 0.057(3) 0.044(3) -0.020(2) 0.020(2) -0.009(3)
C16A 0.076(5) 0.028(2) 0.051(3) -0.004(2) -0.006(3) -0.006(3)
C15 0.064(3) 0.057(3) 0.044(3) -0.020(2) 0.020(2) -0.009(3)

loop_
_atom_type_symbol
_atom_type_description
_atom_type_scat_dispersion_real
_atom_type_scat_dispersion_imag
_atom_type_scat_source
C C 0.0033 0.0016 'International Tables Vol C Tables 4.2.6.8 and 6.1.1.4'
H H 0.0000 0.0000 'International Tables Vol C Tables 4.2.6.8 and 6.1.1.4'
N N 0.0061 0.0033 'International Tables Vol C Tables 4.2.6.8 and 6.1.1.4'
Si Si 0.0817 0.0704 'International Tables Vol C Tables 4.2.6.8 and 6.1.1.4'
Sn Sn -0.6537 1.4246 'International Tables Vol C Tables 4.2.6.8 and 6.1.1.4'

loop_
_exptl_crystal_face_index_h
_exptl_crystal_face_index_k
_exptl_crystal_face_index_l
_exptl_crystal_face_perp_dist
-1 0 -1 0.175
0 0 -1 0.219
1 0 -1 0.089
-1 0 1 0.110
0 1 0 0.139
-1 -1 1 0.120
0 -1 0 0.130
1 0 1 0.221

loop_
_geom_angle_atom_site_label_1
_geom_angle_atom_site_label_2
_geom_angle_atom_site_label_3
_geom_angle
_geom_angle_site_symmetry_1
_geom_angle_site_symmetry_3
_geom_angle_publ_flag
N3 Sn1 N1 101.09(10) . . ?
N3 Sn1 N2 103.39(9) . . ?
N1 Sn1 N2 60.13(9) . . ?
N3 Sn1 C1 107.79(9) . . ?
N1 Sn1 C1 30.35(9) . . ?
N2 Sn1 C1 30.17(9) . . ?
N1 Si1 C5 104.22(14) . . ?
N1 Si1 C7 112.81(15) . . ?
C5 Si1 C7 109.65(18) . . ?
N1 Si1 C6 109.73(14) . . ?
C5 Si1 C6 110.25(17) . . ?
C7 Si1 C6 110.04(18) . . ?
N2 Si2 C8 110.58(16) . . ?
N2 Si2 C10 112.00(16) . . ?
C8 Si2 C10 108.9(2) . . ?
N2 Si2 C9 104.97(15) . . ?
C8 Si2 C9 109.05(18) . . ?
C10 Si2 C9 111.30(19) . . ?
N3 Si3 C13 112.33(17) . . ?
N3 Si3 C11 112.36(15) . . ?
C13 Si3 C11 105.6(2) . . ?
N3 Si3 C12 112.09(18) . . ?
C13 Si3 C12 108.98(18) . . ?
C11 Si3 C12 105.0(2) . . ?
N3 Si4 C14 110.8(3) . . ?
N3 Si4 C16A 113.1(2) . . ?
N3 Si4 C16 112.3(3) . . ?
C14 Si4 C16 112.0(4) . . ?
N3 Si4 C15A 114.4(2) . . ?
C16A Si4 C15A 109.5(3) . . ?
N3 Si4 C15 108.3(3) . . ?
C14 Si4 C15 110.8(4) . . ?
C16 Si4 C15 102.2(4) . . ?
N3 Si4 C14A 113.3(2) . . ?
C16A Si4 C14A 105.8(3) . . ?
C15A Si4 C14A 99.6(3) . . ?
N2 C1 N1 116.2(2) . . ?
N2 C1 C2 121.7(2) . . ?
N1 C1 C2 122.1(3) . . ?
N2 C1 Sn1 58.96(14) . . ?
N1 C1 Sn1 58.37(14) . . ?
C2 C1 Sn1 169.51(19) . . ?
C4 C2 C3 119.5(2) . . ?
C4 C2 C1 120.1(2) . . ?
C3 C2 C1 120.3(2) . . ?
Si3 N3 Si4 120.68(15) . . ?
Si3 N3 Sn1 113.51(14) . . ?
Si4 N3 Sn1 125.78(13) . . ?
C1 N2 Si2 131.0(2) . . ?
C1 N2 Sn1 90.87(17) . . ?
Si2 N2 Sn1 133.78(13) . . ?
C4 C3 C2 120.2(2) 5_665 . ?
C4 C3 H3 120.0 5_665 . ?
C2 C3 H3 119.8 . . ?
C2 C4 C3 120.3(3) . 5_665 ?
C2 C4 H4 119.9 . . ?
C3 C4 H4 119.8 5_665 . ?
C1 N1 Si1 132.9(2) . . ?
C1 N1 Sn1 91.28(17) . . ?
Si1 N1 Sn1 131.65(13) . . ?
Si2 C9 H9A 109.2 . . ?
Si2 C9 H9B 109.3 . . ?
H9A C9 H9B 109.5 . . ?
Si2 C9 H9C 109.8 . . ?
H9A C9 H9C 109.5 . . ?
H9B C9 H9C 109.5 . . ?
Si4 C16 H16A 109.5 . . ?
Si4 C16 H16B 109.5 . . ?
H16A C16 H16B 109.5 . . ?
Si4 C16 H16C 109.5 . . ?
H16A C16 H16C 109.5 . . ?
H16B C16 H16C 109.5 . . ?
Si4 C14 H14A 109.5 . . ?
Si4 C14 H14B 109.5 . . ?
H14A C14 H14B 109.5 . . ?
Si4 C14 H14C 109.5 . . ?
H14A C14 H14C 109.5 . . ?
H14B C14 H14C 109.5 . . ?
Si1 C5 H5A 109.5 . . ?
Si1 C5 H5B 109.3 . . ?
H5A C5 H5B 109.5 . . ?
Si1 C5 H5C 109.6 . . ?
H5A C5 H5C 109.5 . . ?
H5B C5 H5C 109.5 . . ?
Si3 C11 H11A 109.7 . . ?
Si3 C11 H11B 109.4 . . ?
H11A C11 H11B 109.5 . . ?
Si3 C11 H11C 109.3 . . ?
H11A C11 H11C 109.5 . . ?
H11B C11 H11C 109.5 . . ?
Si1 C6 H6A 109.4 . . ?
Si1 C6 H6B 109.5 . . ?
H6A C6 H6B 109.5 . . ?
Si1 C6 H6C 109.5 . . ?
H6A C6 H6C 109.5 . . ?
H6B C6 H6C 109.5 . . ?
Si2 C8 H8A 109.3 . . ?
Si2 C8 H8B 109.6 . . ?
H8A C8 H8B 109.5 . . ?
Si2 C8 H8C 109.5 . . ?
H8A C8 H8C 109.5 . . ?
H8B C8 H8C 109.5 . . ?
Si3 C12 H12A 109.9 . . ?
Si3 C12 H12B 109.1 . . ?
H12A C12 H12B 109.5 . . ?
Si3 C12 H12C 109.4 . . ?
H12A C12 H12C 109.5 . . ?
H12B C12 H12C 109.5 . . ?
Si3 C13 H13A 109.4 . . ?
Si3 C13 H13B 109.8 . . ?
H13A C13 H13B 109.5 . . ?
Si3 C13 H13C 109.3 . . ?
H13A C13 H13C 109.5 . . ?
H13B C13 H13C 109.5 . . ?
Si2 C10 H10A 109.8 . . ?
Si2 C10 H10B 109.6 . . ?
H10A C10 H10B 109.5 . . ?
Si2 C10 H10C 109.0 . . ?
H10A C10 H10C 109.5 . . ?
H10B C10 H10C 109.5 . . ?
Si1 C7 H7A 109.4 . . ?
Si1 C7 H7B 109.7 . . ?
H7A C7 H7B 109.5 . . ?
Si1 C7 H7C 109.4 . . ?
H7A C7 H7C 109.5 . . ?
H7B C7 H7C 109.5 . . ?
Si4 C14A H14D 109.5 . . ?
Si4 C14A H14E 109.5 . . ?
H14D C14A H14E 109.5 . . ?
Si4 C14A H14F 109.5 . . ?
H14D C14A H14F 109.5 . . ?
H14E C14A H14F 109.5 . . ?
Si4 C15A H15A 109.5 . . ?
Si4 C15A H15B 109.5 . . ?
H15A C15A H15B 109.5 . . ?
Si4 C15A H15C 109.5 . . ?
H15A C15A H15C 109.5 . . ?
H15B C15A H15C 109.5 . . ?
Si4 C16A H16D 109.5 . . ?
Si4 C16A H16E 109.5 . . ?
H16D C16A H16E 109.5 . . ?
Si4 C16A H16F 109.5 . . ?
H16D C16A H16F 109.5 . . ?
H16E C16A H16F 109.5 . . ?
Si4 C15 H15D 109.5 . . ?
Si4 C15 H15E 109.5 . . ?
H15D C15 H15E 109.5 . . ?
Si4 C15 H15F 109.5 . . ?
H15D C15 H15F 109.5 . . ?
H15E C15 H15F 109.5 . . ?

loop_
_geom_bond_atom_site_label_1
_geom_bond_atom_site_label_2
_geom_bond_distance
_geom_bond_site_symmetry_2
_geom_bond_publ_flag
Sn1 N3 2.104(2) . ?
Sn1 N1 2.230(2) . ?
Sn1 N2 2.244(2) . ?
Sn1 C1 2.618(3) . ?
Si1 N1 1.741(3) . ?
Si1 C5 1.856(3) . ?
Si1 C7 1.857(4) . ?
Si1 C6 1.856(4) . ?
Si2 N2 1.744(3) . ?
Si2 C8 1.855(4) . ?
Si2 C10 1.857(4) . ?
Si2 C9 1.861(4) . ?
Si3 N3 1.726(3) . ?
Si3 C13 1.857(4) . ?
Si3 C11 1.863(4) . ?
Si3 C12 1.865(4) . ?
Si4 N3 1.735(3) . ?
Si4 C14 1.751(6) . ?
Si4 C16A 1.808(5) . ?
Si4 C16 1.902(6) . ?
Si4 C15A 1.906(5) . ?
Si4 C15 1.920(6) . ?
Si4 C14A 1.950(5) . ?
C1 N2 1.316(4) . ?
C1 N1 1.323(4) . ?
C1 C2 1.495(4) . ?
C2 C4 1.386(4) . ?
C2 C3 1.383(4) . ?
C3 C4 1.388(4) 5_665 ?
C3 H3 0.9299 . ?
C4 C3 1.388(4) 5_665 ?
C4 H4 0.9300 . ?
C9 H9A 0.9599 . ?
C9 H9B 0.9600 . ?
C9 H9C 0.9600 . ?
C16 H16A 0.9600 . ?
C16 H16B 0.9600 . ?
C16 H16C 0.9600 . ?
C14 H14A 0.9600 . ?
C14 H14B 0.9600 . ?
C14 H14C 0.9600 . ?
C5 H5A 0.9599 . ?
C5 H5B 0.9599 . ?
C5 H5C 0.9600 . ?
C11 H11A 0.9601 . ?
C11 H11B 0.9600 . ?
C11 H11C 0.9600 . ?
C6 H6A 0.9599 . ?
C6 H6B 0.9600 . ?
C6 H6C 0.9598 . ?
C8 H8A 0.9599 . ?
C8 H8B 0.9599 . ?
C8 H8C 0.9600 . ?
C12 H12A 0.9601 . ?
C12 H12B 0.9600 . ?
C12 H12C 0.9600 . ?
C13 H13A 0.9599 . ?
C13 H13B 0.9599 . ?
C13 H13C 0.9600 . ?
C10 H10A 0.9601 . ?
C10 H10B 0.9600 . ?
C10 H10C 0.9600 . ?
C7 H7A 0.9599 . ?
C7 H7B 0.9600 . ?
C7 H7C 0.9600 . ?
C14A H14D 0.9600 . ?
C14A H14E 0.9600 . ?
C14A H14F 0.9600 . ?
C15A H15A 0.9600 . ?
C15A H15B 0.9600 . ?
C15A H15C 0.9600 . ?
C16A H16D 0.9600 . ?
C16A H16E 0.9600 . ?
C16A H16F 0.9600 . ?
C15 H15D 0.9600 . ?
C15 H15E 0.9600 . ?
C15 H15F 0.9600 . ?
